data_7714998
loop_
_publ_author_name
'Imamura, Yuki'
'Yoshino, Haruka'
'Le Ouay, Benjamin'
'Ohtani, Ryo'
'Ohba, Masaaki'

_publ_section_title
;
 A novel style of 2D Hofmann-type coordination polymer incorporated
 trigonal prismatic coordination geometry with bidentate co-ligands.
;
_journal_issue 9
_journal_name_full 'Dalton transactions (Cambridge, England : 2003)'
_journal_page_first 3970
_journal_page_last 3974
_journal_paper_doi 10.1039/d3dt03914e
_journal_volume 53
_journal_year 2024
_chemical_formula_moiety '0.5(C32 H24 Mn4 N14)'
_chemical_formula_sum 'C16 H12 Mn2 N7'
_chemical_formula_weight 412.21
_space_group_crystal_system orthorhombic
_space_group_IT_number 62
_space_group_name_Hall '-P 2ac 2n'
_space_group_name_H-M_alt 'P n m a'
_atom_sites_solution_hydrogens geom
_atom_sites_solution_primary dual
_audit_creation_date 2023-02-24
_audit_creation_method
;
Olex2 1.2
(compiled 2018.05.29 svn.r3508 for OlexSys, GUI svn.r5506)
;
_audit_update_record
;
2023-12-22 deposited with the CCDC.	2024-01-16 downloaded from the CCDC.
;
_cell_angle_alpha 90
_cell_angle_beta 90
_cell_angle_gamma 90
_cell_formula_units_Z 4
_cell_length_a 13.990
_cell_length_b 7.058
_cell_length_c 16.715
_cell_measurement_reflns_used 3848
_cell_measurement_temperature 100(2)
_cell_measurement_theta_max 28.71
_cell_measurement_theta_min 2.41
_cell_volume 1650.463
_computing_cell_refinement 'SAINT V8.40A (?, 2016)'
_computing_data_collection 'SAINT V8.40A (?, 2016)'
_computing_data_reduction 'SAINT V8.40A (?, 2016)'
_computing_molecular_graphics 'Olex2 (Dolomanov et al., 2009)'
_computing_publication_material 'Olex2 (Dolomanov et al., 2009)'
_computing_structure_refinement 'ShelXL (Sheldrick, 2015)'
_computing_structure_solution 'ShelXT (Sheldrick, 2015)'
_diffrn_ambient_temperature 100(2)
_diffrn_measured_fraction_theta_full 0.993
_diffrn_measured_fraction_theta_max 0.969
_diffrn_measurement_device_type 'Bruker APEX-II CCD'
_diffrn_measurement_method '\f and \w scans'
_diffrn_radiation_type MoK\a
_diffrn_radiation_wavelength 0.71073
_diffrn_reflns_av_R_equivalents 0.0603
_diffrn_reflns_av_unetI/netI 0.0385
_diffrn_reflns_Laue_measured_fraction_full 0.993
_diffrn_reflns_Laue_measured_fraction_max 0.969
_diffrn_reflns_limit_h_max 18
_diffrn_reflns_limit_h_min -18
_diffrn_reflns_limit_k_max 9
_diffrn_reflns_limit_k_min -9
_diffrn_reflns_limit_l_max 22
_diffrn_reflns_limit_l_min -22
_diffrn_reflns_number 17116
_diffrn_reflns_point_group_measured_fraction_full 0.993
_diffrn_reflns_point_group_measured_fraction_max 0.969
_diffrn_reflns_theta_full 25.242
_diffrn_reflns_theta_max 29.362
_diffrn_reflns_theta_min 1.898
_diffrn_standards_number 0
_exptl_absorpt_coefficient_mu 1.544
_exptl_absorpt_correction_T_max 0.7459
_exptl_absorpt_correction_T_min 0.6219
_exptl_absorpt_correction_type multi-scan
_exptl_absorpt_process_details
'SADABS-2016/2 (Bruker,2016/2) was used for absorption correction. wR2(int) was 0.1263 before and 0.0649 after correction. The Ratio of minimum to maximum transmission is 0.8338. The \l/2 correction factor is Not present.'
_exptl_crystal_colour 'pinkish orange'
_exptl_crystal_colour_modifier pinkish
_exptl_crystal_colour_primary orange
_exptl_crystal_density_diffrn 1.659
_exptl_crystal_description block
_exptl_crystal_F_000 828
_exptl_crystal_size_max 0.125
_exptl_crystal_size_mid 0.0973
_exptl_crystal_size_min 0.0875
_refine_diff_density_max 0.623
_refine_diff_density_min -0.794
_refine_diff_density_rms 0.085
_refine_ls_extinction_method none
_refine_ls_goodness_of_fit_ref 1.048
_refine_ls_hydrogen_treatment constr
_refine_ls_matrix_type full
_refine_ls_number_parameters 141
_refine_ls_number_reflns 2367
_refine_ls_number_restraints 0
_refine_ls_restrained_S_all 1.048
_refine_ls_R_factor_all 0.0420
_refine_ls_R_factor_gt 0.0329
_refine_ls_shift/su_max 0.001
_refine_ls_shift/su_mean 0.000
_refine_ls_structure_factor_coef Fsqd
_refine_ls_weighting_details 'w=1/[\s^2^(Fo^2^)+(0.0427P)^2^+0.8429P] where P=(Fo^2^+2Fc^2^)/3'
_refine_ls_weighting_scheme calc
_refine_ls_wR_factor_gt 0.0816
_refine_ls_wR_factor_ref 0.0864
_reflns_Friedel_coverage 0.000
_reflns_number_gt 1997
_reflns_number_total 2367
_reflns_threshold_expression 'I > 2\s(I)'
_cod_data_source_file d3dt03914e2.cif
_cod_data_source_block MnMn_dmbpy
_cod_depositor_comments 'Adding full bibliography for 7714998--7714999.cif.'
_cod_original_cell_volume 1650.4
_cod_database_code 7714998
_shelx_shelxl_version_number 2018/3
_shelx_space_group_comment
;
The symmetry employed for this shelxl refinement is uniquely defined
by the following loop, which should always be used as a source of
symmetry information in preference to the above space-group names.
They are only intended as comments.
;
_shelx_estimated_absorpt_t_max 0.877
_shelx_estimated_absorpt_t_min 0.830
_olex2_refinement_description
;
1. Fixed Uiso
 At 1.2 times of:
  All C(H) groups
 At 1.5 times of:
  All C(H,H,H) groups
2. Others
 Fixed Sof: H5A(0.5) H5B(0.5) H5C(0.5) H13A(0.5) H13B(0.5) H13C(0.5)
3.a Aromatic/amide H refined with riding coordinates:
 C3(H3), C6(H6), C7(H7), C10(H10), C11(H11), C14(H14)
3.b Idealised Me refined as rotating group:
 C5(H5A,H5B,H5C), C13(H13A,H13B,H13C)
;
_olex2_submission_special_instructions 'No special instructions were received'

loop_
_space_group_symop_operation_xyz
'x, y, z'
'-x+1/2, -y, z+1/2'
'-x, y+1/2, -z'
'x+1/2, -y+1/2, -z+1/2'
'-x, -y, -z'
'x-1/2, y, -z-1/2'
'x, -y-1/2, z'
'-x-1/2, y-1/2, z-1/2'

loop_
_atom_site_label
_atom_site_type_symbol
_atom_site_fract_x
_atom_site_fract_y
_atom_site_fract_z
_atom_site_U_iso_or_equiv
_atom_site_adp_type
_atom_site_occupancy
_atom_site_site_symmetry_order
_atom_site_calc_flag
_atom_site_refinement_flags_posn
_atom_site_refinement_flags_adp
_atom_site_refinement_flags_occupancy
_atom_site_disorder_assembly
_atom_site_disorder_group
Mn1 Mn 0.39793(2) 0.250000 0.68110(2) 0.00942(11) Uani 1 2 d S T P . .
Mn2 Mn 0.62139(2) 0.750000 0.81595(2) 0.01130(11) Uani 1 2 d S T P . .
N4 N 0.34484(14) 0.250000 0.55431(13) 0.0148(4) Uani 1 2 d S T P . .
N5 N 0.52457(15) 0.250000 0.59577(12) 0.0147(4) Uani 1 2 d S T P . .
N1 N 0.48078(10) 0.4579(2) 0.74744(9) 0.0179(3) Uani 1 1 d . . . . .
N3 N 0.60311(15) 0.750000 0.90314(14) 0.0199(5) Uani 1 2 d S T P . .
N2 N 0.78302(11) 1.0423(2) 0.80083(10) 0.0180(3) Uani 1 1 d . . . . .
C1 C 0.53232(12) 0.5631(2) 0.77505(11) 0.0154(3) Uani 1 1 d . . . . .
C2 C 0.72229(12) 0.9366(3) 0.80502(11) 0.0158(3) Uani 1 1 d . . . . .
C3 C 0.25241(17) 0.250000 0.53704(16) 0.0173(5) Uani 1 2 d S T P . .
H3 H 0.208230 0.250000 0.580201 0.021 Uiso 1 2 calc RS T P . .
C4 C 0.21682(19) 0.250000 0.46101(17) 0.0204(5) Uani 1 2 d S T P . .
C5 C 0.1121(2) 0.250000 0.4467(2) 0.0296(7) Uani 1 2 d S T P . .
H5A H 0.079880 0.182866 0.490364 0.044 Uiso 0.5 1 calc GR . . A -1
H5B H 0.098332 0.186230 0.395884 0.044 Uiso 0.5 1 calc GR . . A -1
H5C H 0.088869 0.380903 0.444338 0.044 Uiso 0.5 1 calc GR . . A -1
C6 C 0.2821(2) 0.250000 0.39997(17) 0.0234(6) Uani 1 2 d S T P . .
H6 H 0.260994 0.250000 0.345956 0.028 Uiso 1 2 calc RS T P . .
C7 C 0.3772(2) 0.250000 0.41673(16) 0.0221(6) Uani 1 2 d S T P . .
H7 H 0.422657 0.250000 0.374518 0.027 Uiso 1 2 calc RS T P . .
C8 C 0.40692(17) 0.250000 0.49418(15) 0.0141(5) Uani 1 2 d S T P . .
C9 C 0.50765(17) 0.250000 0.51780(15) 0.0139(5) Uani 1 2 d S T P . .
C10 C 0.58088(19) 0.250000 0.46350(16) 0.0205(5) Uani 1 2 d S T P . .
H10 H 0.567963 0.250000 0.407700 0.025 Uiso 1 2 calc RS T P . .
C11 C 0.67245(19) 0.250000 0.49082(16) 0.0208(5) Uani 1 2 d S T P . .
H11 H 0.723860 0.250000 0.453688 0.025 Uiso 1 2 calc RS T P . .
C12 C 0.69141(17) 0.250000 0.57099(15) 0.0171(5) Uani 1 2 d S T P . .
C13 C 0.78982(18) 0.250000 0.60370(17) 0.0230(6) Uani 1 2 d S T P . .
H13A H 0.835287 0.220953 0.560826 0.034 Uiso 0.5 1 calc GR . . B -1
H13B H 0.794946 0.153971 0.645837 0.034 Uiso 0.5 1 calc GR . . B -1
H13C H 0.804315 0.375076 0.626095 0.034 Uiso 0.5 1 calc GR . . B -1
C14 C 0.61348(17) 0.250000 0.62084(16) 0.0169(5) Uani 1 2 d S T P . .
H14 H 0.624553 0.250000 0.676911 0.020 Uiso 1 2 calc RS T P . .

loop_
_atom_site_aniso_label
_atom_site_aniso_U_11
_atom_site_aniso_U_22
_atom_site_aniso_U_33
_atom_site_aniso_U_23
_atom_site_aniso_U_13
_atom_site_aniso_U_12
Mn1 0.00233(17) 0.01137(19) 0.01456(19) 0.000 -0.00056(12) 0.000
Mn2 0.00331(17) 0.0136(2) 0.0169(2) 0.000 -0.00145(13) 0.000
N4 0.0081(9) 0.0196(11) 0.0168(10) 0.000 -0.0006(8) 0.000
N5 0.0079(9) 0.0197(10) 0.0164(10) 0.000 0.0008(8) 0.000
N1 0.0077(6) 0.0192(7) 0.0268(8) -0.0055(6) -0.0003(6) 0.0001(5)
N3 0.0079(9) 0.0294(12) 0.0223(12) 0.000 -0.0001(8) 0.000
N2 0.0093(7) 0.0195(8) 0.0252(8) -0.0048(6) 0.0015(6) -0.0028(6)
C1 0.0078(7) 0.0173(8) 0.0210(8) 0.0005(6) 0.0001(6) 0.0026(6)
C2 0.0092(7) 0.0173(8) 0.0210(9) -0.0008(7) -0.0013(6) 0.0024(6)
C3 0.0089(11) 0.0237(13) 0.0192(13) 0.000 -0.0016(9) 0.000
C4 0.0147(12) 0.0229(13) 0.0238(14) 0.000 -0.0064(10) 0.000
C5 0.0141(13) 0.0441(19) 0.0306(15) 0.000 -0.0097(11) 0.000
C6 0.0204(13) 0.0331(15) 0.0168(13) 0.000 -0.0056(10) 0.000
C7 0.0215(13) 0.0283(15) 0.0165(12) 0.000 0.0001(10) 0.000
C8 0.0117(11) 0.0146(11) 0.0158(12) 0.000 -0.0004(9) 0.000
C9 0.0099(11) 0.0137(11) 0.0180(12) 0.000 0.0023(9) 0.000
C10 0.0146(12) 0.0292(14) 0.0178(13) 0.000 0.0041(10) 0.000
C11 0.0121(11) 0.0280(14) 0.0224(13) 0.000 0.0081(10) 0.000
C12 0.0081(11) 0.0203(13) 0.0228(13) 0.000 0.0034(9) 0.000
C13 0.0071(11) 0.0353(15) 0.0266(14) 0.000 0.0041(10) 0.000
C14 0.0073(10) 0.0252(13) 0.0180(12) 0.000 0.0017(9) 0.000

loop_
_atom_type_symbol
_atom_type_description
_atom_type_scat_dispersion_real
_atom_type_scat_dispersion_imag
_atom_type_scat_source
C C 0.0033 0.0016 'International Tables Vol C Tables 4.2.6.8 and 6.1.1.4'
H H 0.0000 0.0000 'International Tables Vol C Tables 4.2.6.8 and 6.1.1.4'
Mn Mn 0.3368 0.7283 'International Tables Vol C Tables 4.2.6.8 and 6.1.1.4'
N N 0.0061 0.0033 'International Tables Vol C Tables 4.2.6.8 and 6.1.1.4'

loop_
_geom_angle_atom_site_label_1
_geom_angle_atom_site_label_2
_geom_angle_atom_site_label_3
_geom_angle
_geom_angle_site_symmetry_1
_geom_angle_site_symmetry_3
_geom_angle_publ_flag
N4 Mn1 N5 70.48(7) . . ?
N1 Mn1 N4 131.12(5) . . ?
N1 Mn1 N4 131.12(5) 7_565 . ?
N1 Mn1 N5 84.52(6) 7_565 . ?
N1 Mn1 N5 84.52(6) . . ?
N1 Mn1 N1 84.90(8) 7_565 . ?
N1 Mn1 N2 140.40(6) . 6_547 ?
N1 Mn1 N2 82.52(6) 7_565 6_547 ?
N1 Mn1 N2 140.40(6) 7_565 4_466 ?
N1 Mn1 N2 82.51(5) . 4_466 ?
N2 Mn1 N4 83.55(6) 4_466 . ?
N2 Mn1 N4 83.55(6) 6_547 . ?
N2 Mn1 N5 131.03(5) 6_547 . ?
N2 Mn1 N5 131.03(5) 4_466 . ?
N2 Mn1 N2 83.71(8) 6_547 4_466 ?
N3 Mn2 C1 103.66(8) . . ?
N3 Mn2 C1 103.66(8) . 7_575 ?
N3 Mn2 C2 102.62(8) . . ?
N3 Mn2 C2 102.62(8) . 7_575 ?
C1 Mn2 C1 85.74(10) . 7_575 ?
C2 Mn2 C1 88.43(7) . 7_575 ?
C2 Mn2 C1 153.72(8) . . ?
C2 Mn2 C1 88.43(7) 7_575 . ?
C2 Mn2 C1 153.72(8) 7_575 7_575 ?
C2 Mn2 C2 85.55(10) . 7_575 ?
C3 N4 Mn1 121.90(17) . . ?
C3 N4 C8 118.3(2) . . ?
C8 N4 Mn1 119.85(16) . . ?
C9 N5 Mn1 118.54(16) . . ?
C14 N5 Mn1 122.55(17) . . ?
C14 N5 C9 118.9(2) . . ?
C1 N1 Mn1 171.57(15) . . ?
C2 N2 Mn1 168.50(14) . 6_667 ?
N1 C1 Mn2 176.52(17) . . ?
N2 C2 Mn2 177.48(16) . . ?
N4 C3 C4 124.0(2) . . ?
C3 C4 C5 120.7(3) . . ?
C3 C4 C6 116.8(2) . . ?
C6 C4 C5 122.6(3) . . ?
C7 C6 C4 119.9(3) . . ?
C6 C7 C8 119.7(3) . . ?
N4 C8 C7 121.3(2) . . ?
N4 C8 C9 115.2(2) . . ?
C7 C8 C9 123.5(2) . . ?
N5 C9 C8 115.9(2) . . ?
N5 C9 C10 121.2(2) . . ?
C10 C9 C8 122.8(2) . . ?
C11 C10 C9 118.8(2) . . ?
C10 C11 C12 120.8(2) . . ?
C11 C12 C13 122.9(2) . . ?
C11 C12 C14 116.2(2) . . ?
C14 C12 C13 121.0(2) . . ?
N5 C14 C12 124.0(2) . . ?

loop_
_geom_bond_atom_site_label_1
_geom_bond_atom_site_label_2
_geom_bond_distance
_geom_bond_site_symmetry_2
_geom_bond_publ_flag
Mn1 N4 2.246(2) . ?
Mn1 N5 2.275(2) . ?
Mn1 N1 2.1740(15) . ?
Mn1 N1 2.1740(15) 7_565 ?
Mn1 N2 2.1963(15) 4_466 ?
Mn1 N2 2.1963(15) 6_547 ?
Mn2 N3 1.480(2) . ?
Mn2 C1 1.9392(18) . ?
Mn2 C1 1.9393(18) 7_575 ?
Mn2 C2 1.9391(18) 7_575 ?
Mn2 C2 1.9391(18) . ?
N4 C3 1.325(3) . ?
N4 C8 1.328(3) . ?
N5 C9 1.325(3) . ?
N5 C14 1.313(3) . ?
N1 C1 1.133(2) . ?
N2 C2 1.133(2) . ?
C3 C4 1.365(4) . ?
C4 C5 1.485(4) . ?
C4 C6 1.370(4) . ?
C6 C7 1.359(4) . ?
C7 C8 1.360(4) . ?
C8 C9 1.464(3) . ?
C9 C10 1.369(3) . ?
C10 C11 1.360(4) . ?
C11 C12 1.366(4) . ?
C12 C13 1.481(4) . ?
C12 C14 1.372(3) . ?
